data_7060270
loop_
_publ_author_name
'Cao, Long'
'Guo, Han-Ling'
'Lin, Rui-Lian'
'Zhang, Zhi-Hua'
'Tian, Li-Fei'
'Liu, Jing-Xin'
'Tao, Zhu'

_publ_section_title
;
 Separation of phenylenediamine isomers by using decamethylcucurbit[5]uril
;
_journal_issue 5
_journal_name_full 'New Journal of Chemistry'
_journal_page_first 2754
_journal_page_last 2759
_journal_paper_doi 10.1039/D0NJ05999D
_journal_volume 45
_journal_year 2021
_chemical_formula_sum 'C52 H104 Cl2 N24 O28'
_chemical_formula_weight 1584.49
_space_group_IT_number 15
_space_group_name_Hall '-C 2yc'
_space_group_name_H-M_alt 'C 1 2/c 1'
_symmetry_cell_setting monoclinic
_symmetry_space_group_name_H-M 'C 1 2/c 1'
_atom_sites_solution_hydrogens geom
_atom_sites_solution_primary direct
_atom_sites_solution_secondary difmap
_audit_creation_method SHELXL-97
_audit_update_record
;
2020-11-18 deposited with the CCDC.	2021-01-08 downloaded from the CCDC.
;
_cell_angle_alpha 90.00
_cell_angle_beta 122.595(5)
_cell_angle_gamma 90.00
_cell_formula_units_Z 4
_cell_length_a 25.646(5)
_cell_length_b 20.990(5)
_cell_length_c 16.790(4)
_cell_measurement_reflns_used 9385
_cell_measurement_temperature 273(2)
_cell_measurement_theta_max 25.43
_cell_measurement_theta_min 2.42
_cell_volume 7615(3)
_computing_cell_refinement 'Bruker SMART'
_computing_data_collection 'Bruker SMART'
_computing_data_reduction 'Bruker SAINT'
_computing_molecular_graphics 'Bruker SHELXTL'
_computing_publication_material 'Bruker SHELXTL'
_computing_structure_refinement 'Bruker SHELXTL'
_computing_structure_solution 'Bruker SHELXTL'
_diffrn_ambient_temperature 273(2)
_diffrn_measured_fraction_theta_full 0.997
_diffrn_measured_fraction_theta_max 0.997
_diffrn_measurement_device_type 'Bruker APEX-II CCD'
_diffrn_measurement_method 'phi and omega scans'
_diffrn_radiation_monochromator graphite
_diffrn_radiation_source 'fine-focus sealed tube'
_diffrn_radiation_type MoK\a
_diffrn_radiation_wavelength 0.71073
_diffrn_reflns_av_R_equivalents 0.1178
_diffrn_reflns_av_sigmaI/netI 0.0595
_diffrn_reflns_limit_h_max 29
_diffrn_reflns_limit_h_min -31
_diffrn_reflns_limit_k_max 25
_diffrn_reflns_limit_k_min -25
_diffrn_reflns_limit_l_max 20
_diffrn_reflns_limit_l_min -20
_diffrn_reflns_number 97887
_diffrn_reflns_theta_full 26.00
_diffrn_reflns_theta_max 26.00
_diffrn_reflns_theta_min 2.32
_diffrn_standards_decay_% none
_exptl_absorpt_coefficient_mu 0.179
_exptl_absorpt_correction_T_max 0.9737
_exptl_absorpt_correction_T_min 0.9618
_exptl_absorpt_correction_type multi-scan
_exptl_absorpt_process_details 'SADABS; Bruker, 2008'
_exptl_crystal_colour colorless
_exptl_crystal_density_diffrn 1.382
_exptl_crystal_density_meas ?
_exptl_crystal_density_method 'not measured'
_exptl_crystal_description block
_exptl_crystal_F_000 3368
_exptl_crystal_size_max 0.22
_exptl_crystal_size_mid 0.18
_exptl_crystal_size_min 0.15
_platon_squeeze_details
;
;
_refine_diff_density_max 2.377
_refine_diff_density_min -0.752
_refine_diff_density_rms 0.133
_refine_ls_extinction_coef 0.0042(11)
_refine_ls_extinction_expression Fc^*^=kFc[1+0.001xFc^2^\l^3^/sin(2\q)]^-1/4^
_refine_ls_extinction_method SHELXL
_refine_ls_goodness_of_fit_ref 1.003
_refine_ls_hydrogen_treatment mixed
_refine_ls_matrix_type full
_refine_ls_number_parameters 416
_refine_ls_number_reflns 7471
_refine_ls_number_restraints 0
_refine_ls_restrained_S_all 1.003
_refine_ls_R_factor_all 0.1333
_refine_ls_R_factor_gt 0.1131
_refine_ls_shift/su_max 0.000
_refine_ls_shift/su_mean 0.000
_refine_ls_structure_factor_coef Fsqd
_refine_ls_weighting_details 'calc w=1/[\s^2^(Fo^2^)+(0.3250P)^2^+0.0000P] where P=(Fo^2^+2Fc^2^)/3'
_refine_ls_weighting_scheme calc
_refine_ls_wR_factor_gt 0.3444
_refine_ls_wR_factor_ref 0.3766
_reflns_number_gt 5619
_reflns_number_total 7471
_reflns_threshold_expression >2sigma(I)
_cod_data_source_file d0nj05999d2.cif
_cod_data_source_block p
_cod_depositor_comments
;
The following automatic conversions were performed:

data item '_exptl_absorpt_correction_type' value 'multi scan' was
changed to 'multi-scan' in accordance with the
/home/data/users/saulius/crontab/automatic-downloads/rss-feeds/RSC/lib/dictionaries/cif_core.dic
dictionary named 'cif_core.dic' version 2.4.2 last updated on
2011-04-26.

data item '_symmetry_cell_setting' value 'Monoclinic' was changed to
'monoclinic' in accordance with the
/home/data/users/saulius/crontab/automatic-downloads/rss-feeds/RSC/lib/dictionaries/cif_core.dic
dictionary named 'cif_core.dic' version 2.4.2 last updated on
2011-04-26.

data item '_exptl_crystal_density_meas' value 'not measured' was
changed to '?' -- the value is perceived as not measured.

Automatic conversion script
Id: cif_fix_values 7556 2019-12-06 15:28:31Z antanas 

 Adding full bibliography for 7060270--7060271.cif.
;
_cod_original_sg_symbol_H-M C2/c
_cod_database_code 7060270

loop_
_symmetry_equiv_pos_as_xyz
'x, y, z'
'-x, y, -z+1/2'
'x+1/2, y+1/2, z'
'-x+1/2, y+1/2, -z+1/2'
'-x, -y, -z'
'x, -y, z-1/2'
'-x+1/2, -y+1/2, -z'
'x+1/2, -y+1/2, z-1/2'

loop_
_atom_site_label
_atom_site_type_symbol
_atom_site_fract_x
_atom_site_fract_y
_atom_site_fract_z
_atom_site_U_iso_or_equiv
_atom_site_adp_type
_atom_site_occupancy
_atom_site_symmetry_multiplicity
_atom_site_calc_flag
_atom_site_refinement_flags
_atom_site_disorder_assembly
_atom_site_disorder_group
Cl1 Cl 0.09072(9) 0.20362(12) 0.74160(14) 0.1076(7) Uani 1 1 d . . .
O5 O 0.18309(11) 0.21996(13) 0.36891(17) 0.0423(6) Uani 1 1 d . . .
O4 O 0.00814(11) 0.22035(14) 0.02918(19) 0.0480(7) Uani 1 1 d . . .
O3 O 0.09181(11) 0.30554(13) 0.19458(18) 0.0435(6) Uani 1 1 d . . .
O2 O 0.04185(11) 0.07446(13) 0.08721(19) 0.0445(6) Uani 1 1 d . . .
O1 O 0.14582(14) 0.07666(14) 0.3010(2) 0.0535(7) Uani 1 1 d . . .
N12 N 0.37846(13) 0.32163(15) 0.8187(2) 0.0382(7) Uani 1 1 d . . .
H12A H 0.4041 0.2887 0.8444 0.057 Uiso 1 1 calc R . .
H12B H 0.3999 0.3577 0.8394 0.057 Uiso 1 1 calc R . .
H12C H 0.3591 0.3197 0.7561 0.057 Uiso 1 1 calc R . .
N11 N 0.37883(17) 0.22099(18) 0.9393(3) 0.0553(9) Uani 1 1 d . . .
H11B H 0.3605 0.1825 0.9216 0.066 Uiso 1 1 d R . .
H11A H 0.4019 0.2229 1.0028 0.066 Uiso 1 1 d R . .
N10 N 0.07474(13) 0.35030(14) 0.3026(2) 0.0396(7) Uani 1 1 d . . .
N9 N 0.16843(14) 0.18349(17) 0.4843(2) 0.0438(8) Uani 1 1 d . . .
N8 N -0.06303(14) 0.07242(17) 0.0227(2) 0.0459(8) Uani 1 1 d . . .
N7 N 0.14396(14) 0.28377(15) 0.4364(2) 0.0417(7) Uani 1 1 d . . .
N6 N -0.00016(14) 0.35442(15) 0.1512(2) 0.0426(7) Uani 1 1 d . . .
N5 N -0.08978(13) 0.18281(17) -0.0230(2) 0.0442(8) Uani 1 1 d . . .
N4 N -0.00300(16) 0.00897(16) 0.1442(3) 0.0493(8) Uani 1 1 d . . .
N3 N -0.06773(13) 0.28462(17) 0.0211(2) 0.0440(8) Uani 1 1 d . . .
N2 N 0.07841(17) 0.00970(16) 0.3105(3) 0.0525(9) Uani 1 1 d . . .
N1 N 0.13834(15) 0.07438(16) 0.4311(3) 0.0484(8) Uani 1 1 d . . .
C20 C -0.04468(16) 0.2282(2) 0.0108(2) 0.0426(8) Uani 1 1 d . . .
C19 C 0.16614(14) 0.22771(18) 0.4236(2) 0.0378(8) Uani 1 1 d . . .
C18 C -0.00376(16) 0.05443(17) 0.0852(3) 0.0400(8) Uani 1 1 d . . .
C26 C 0.33256(14) 0.31962(17) 0.8457(2) 0.0350(7) Uani 1 1 d . . .
C17 C -0.03093(18) 0.3415(2) 0.0515(3) 0.0472(9) Uani 1 1 d . . .
H17A H -0.0574 0.3774 0.0168 0.057 Uiso 1 1 calc R . .
H17B H 0.0000 0.3381 0.0354 0.057 Uiso 1 1 calc R . .
C16 C 0.05868(16) 0.33404(16) 0.2142(3) 0.0381(8) Uani 1 1 d . . .
C15 C 0.18803(17) 0.1186(2) 0.4854(3) 0.0540(11) Uani 1 1 d . . .
H15A H 0.2150 0.1184 0.4613 0.065 Uiso 1 1 calc R . .
H15B H 0.2121 0.1039 0.5504 0.065 Uiso 1 1 calc R . .
C14 C 0.13745(17) 0.33993(18) 0.3829(3) 0.0436(8) Uani 1 1 d . . .
H14A H 0.1650 0.3366 0.3602 0.052 Uiso 1 1 calc R . .
H14B H 0.1502 0.3767 0.4243 0.052 Uiso 1 1 calc R . .
C13 C -0.07854(17) 0.1199(2) -0.0477(3) 0.0470(9) Uani 1 1 d . . .
H13A H -0.1153 0.1063 -0.1064 0.056 Uiso 1 1 calc R . .
H13B H -0.0451 0.1230 -0.0585 0.056 Uiso 1 1 calc R . .
C12 C 0.13321(16) 0.2806(2) 0.5130(2) 0.0433(9) Uani 1 1 d . . .
C11 C 0.12247(18) 0.05663(18) 0.3434(3) 0.0466(9) Uani 1 1 d . . .
C10 C -0.10736(18) 0.0356(2) 0.0332(3) 0.0489(10) Uani 1 1 d . . .
C9 C 0.14958(16) 0.2083(2) 0.5466(2) 0.0479(10) Uani 1 1 d . . .
C8 C 0.0543(2) -0.01877(19) 0.2194(3) 0.0529(10) Uani 1 1 d . . .
H8A H 0.0476 -0.0638 0.2236 0.063 Uiso 1 1 calc R . .
H8B H 0.0851 -0.0151 0.2030 0.063 Uiso 1 1 calc R . .
C7 C 0.02732(17) 0.38816(16) 0.3039(3) 0.0424(8) Uani 1 1 d . . .
C6 C 0.1708(2) 0.3309(3) 0.5874(3) 0.0688(14) Uani 1 1 d . . .
H6A H 0.1575 0.3725 0.5599 0.103 Uiso 1 1 calc R . .
H6B H 0.2139 0.3255 0.6103 0.103 Uiso 1 1 calc R . .
H6C H 0.1649 0.3264 0.6388 0.103 Uiso 1 1 calc R . .
C25 C 0.33243(18) 0.2711(2) 0.9002(3) 0.0479(9) Uani 1 1 d . . .
C24 C 0.28808(17) 0.36724(19) 0.8111(3) 0.0442(8) Uani 1 1 d . . .
H24A H 0.2881 0.3994 0.7730 0.053 Uiso 1 1 calc R . .
C5 C -0.0649(2) -0.00973(19) 0.1185(3) 0.0512(10) Uani 1 1 d . . .
C4 C 0.19976(19) 0.1979(3) 0.6503(3) 0.0726(16) Uani 1 1 d . . .
H4A H 0.2059 0.1530 0.6631 0.109 Uiso 1 1 calc R . .
H4B H 0.1873 0.2171 0.6894 0.109 Uiso 1 1 calc R . .
H4C H 0.2377 0.2169 0.6636 0.109 Uiso 1 1 calc R . .
C23 C 0.24381(19) 0.3664(2) 0.8340(3) 0.0545(10) Uani 1 1 d . . .
H23A H 0.2143 0.3985 0.8127 0.065 Uiso 1 1 calc R . .
C3 C 0.0520(3) 0.4534(2) 0.3482(5) 0.0697(14) Uani 1 1 d . . .
H3A H 0.0846 0.4484 0.4133 0.104 Uiso 1 1 calc R . .
H3B H 0.0192 0.4782 0.3442 0.104 Uiso 1 1 calc R . .
H3C H 0.0677 0.4749 0.3149 0.104 Uiso 1 1 calc R . .
C2 C -0.1541(2) 0.0023(3) -0.0590(4) 0.0732(16) Uani 1 1 d . . .
H2A H -0.1777 0.0336 -0.1069 0.110 Uiso 1 1 calc R . .
H2B H -0.1814 -0.0233 -0.0496 0.110 Uiso 1 1 calc R . .
H2C H -0.1326 -0.0245 -0.0785 0.110 Uiso 1 1 calc R . .
C22 C 0.2437(3) 0.3177(3) 0.8882(5) 0.0820(17) Uani 1 1 d . . .
H22A H 0.2132 0.3168 0.9023 0.098 Uiso 1 1 calc R . .
C1 C -0.0748(3) -0.0812(2) 0.0991(5) 0.0773(17) Uani 1 1 d . . .
H1A H -0.0467 -0.1043 0.1559 0.116 Uiso 1 1 calc R . .
H1B H -0.0672 -0.0923 0.0507 0.116 Uiso 1 1 calc R . .
H1C H -0.1166 -0.0920 0.0785 0.116 Uiso 1 1 calc R . .
C21 C 0.2875(3) 0.2701(3) 0.9225(4) 0.0772(16) Uani 1 1 d . . .
H21A H 0.2871 0.2378 0.9600 0.093 Uiso 1 1 calc R . .
O2W O 0.28037(13) -0.00885(15) 0.5085(2) 0.0569(8) Uani 1 1 d . . .
O1W O 0.18170(19) 0.45806(19) 0.2965(3) 0.0790(11) Uani 1 1 d . . .

loop_
_atom_site_aniso_label
_atom_site_aniso_U_11
_atom_site_aniso_U_22
_atom_site_aniso_U_33
_atom_site_aniso_U_23
_atom_site_aniso_U_13
_atom_site_aniso_U_12
Cl1 0.0935(12) 0.1512(18) 0.0862(11) -0.0149(11) 0.0538(10) 0.0027(11)
O5 0.0417(14) 0.0544(15) 0.0388(13) 0.0044(11) 0.0268(11) 0.0049(11)
O4 0.0313(13) 0.0718(18) 0.0449(14) 0.0018(12) 0.0231(11) 0.0002(11)
O3 0.0360(13) 0.0519(15) 0.0452(14) -0.0002(11) 0.0236(11) 0.0049(10)
O2 0.0392(13) 0.0542(15) 0.0484(14) 0.0004(11) 0.0291(12) -0.0029(11)
O1 0.0596(17) 0.0577(16) 0.0647(17) 0.0156(14) 0.0476(15) 0.0075(13)
N12 0.0368(15) 0.0448(16) 0.0377(15) 0.0013(12) 0.0231(13) -0.0047(12)
N11 0.056(2) 0.064(2) 0.058(2) 0.0232(17) 0.0386(18) 0.0133(16)
N10 0.0327(15) 0.0394(15) 0.0456(16) -0.0043(12) 0.0204(13) -0.0005(11)
N9 0.0359(15) 0.064(2) 0.0364(15) 0.0099(14) 0.0230(13) 0.0104(13)
N8 0.0348(15) 0.066(2) 0.0416(16) -0.0186(14) 0.0237(13) -0.0176(14)
N7 0.0387(16) 0.0522(18) 0.0377(15) -0.0078(13) 0.0228(13) -0.0047(12)
N6 0.0386(15) 0.0456(17) 0.0464(17) 0.0057(13) 0.0248(14) 0.0043(12)
N5 0.0303(14) 0.072(2) 0.0320(15) -0.0039(14) 0.0178(12) -0.0025(13)
N4 0.054(2) 0.0434(17) 0.072(2) -0.0011(15) 0.0482(19) -0.0022(14)
N3 0.0269(14) 0.068(2) 0.0343(15) 0.0101(13) 0.0148(12) 0.0021(13)
N2 0.063(2) 0.0478(18) 0.073(2) 0.0173(16) 0.054(2) 0.0133(15)
N1 0.0488(18) 0.0512(18) 0.062(2) 0.0240(15) 0.0406(16) 0.0133(14)
C20 0.0327(17) 0.068(2) 0.0277(16) 0.0054(15) 0.0164(14) 0.0000(15)
C19 0.0247(14) 0.054(2) 0.0302(16) -0.0037(14) 0.0121(13) 0.0004(13)
C18 0.0414(18) 0.0433(18) 0.0468(19) -0.0133(15) 0.0312(16) -0.0061(14)
C26 0.0255(15) 0.0473(18) 0.0311(16) -0.0077(13) 0.0145(13) -0.0065(12)
C17 0.0436(19) 0.059(2) 0.0414(19) 0.0157(17) 0.0248(17) 0.0064(16)
C16 0.0390(17) 0.0344(16) 0.0478(19) 0.0014(14) 0.0278(16) -0.0017(13)
C15 0.0320(18) 0.081(3) 0.056(2) 0.027(2) 0.0288(18) 0.0201(18)
C14 0.0379(18) 0.0435(19) 0.052(2) -0.0115(15) 0.0256(17) -0.0148(14)
C13 0.0361(18) 0.075(3) 0.0317(17) -0.0135(16) 0.0196(15) -0.0073(16)
C12 0.0299(17) 0.069(2) 0.0314(17) -0.0120(16) 0.0167(14) -0.0039(15)
C11 0.052(2) 0.0457(19) 0.059(2) 0.0225(17) 0.0411(19) 0.0186(16)
C10 0.047(2) 0.058(2) 0.060(2) -0.0335(19) 0.0405(19) -0.0235(17)
C9 0.0305(17) 0.085(3) 0.0262(17) -0.0008(17) 0.0137(14) 0.0022(17)
C8 0.067(3) 0.0407(19) 0.080(3) 0.0087(18) 0.059(2) 0.0143(17)
C7 0.0409(18) 0.0335(17) 0.059(2) -0.0094(15) 0.0310(18) -0.0043(13)
C6 0.043(2) 0.104(4) 0.050(2) -0.036(3) 0.019(2) -0.016(2)
C25 0.045(2) 0.062(2) 0.049(2) 0.0082(17) 0.0333(18) 0.0053(17)
C24 0.0390(18) 0.049(2) 0.0409(19) -0.0119(15) 0.0189(16) -0.0051(15)
C5 0.063(2) 0.044(2) 0.074(3) -0.0210(19) 0.055(2) -0.0159(17)
C4 0.032(2) 0.143(5) 0.0281(19) 0.008(2) 0.0067(16) -0.005(2)
C23 0.0393(19) 0.073(3) 0.053(2) -0.007(2) 0.0264(18) 0.0069(18)
C3 0.072(3) 0.038(2) 0.112(4) -0.028(2) 0.058(3) -0.0157(19)
C2 0.053(3) 0.096(4) 0.082(3) -0.059(3) 0.044(3) -0.033(2)
C22 0.065(3) 0.113(5) 0.097(4) 0.017(3) 0.063(3) 0.020(3)
C1 0.111(4) 0.048(2) 0.116(4) -0.034(3) 0.090(4) -0.029(3)
C21 0.077(3) 0.095(4) 0.098(4) 0.031(3) 0.072(3) 0.019(3)
O2W 0.0386(14) 0.0626(17) 0.0590(17) -0.0041(14) 0.0195(13) 0.0194(12)
O1W 0.082(2) 0.071(2) 0.074(2) -0.0033(18) 0.035(2) -0.0121(18)

loop_
_atom_type_symbol
_atom_type_description
_atom_type_scat_dispersion_real
_atom_type_scat_dispersion_imag
_atom_type_scat_source
C C 0.0033 0.0016 'International Tables Vol C Tables 4.2.6.8 and 6.1.1.4'
H H 0.0000 0.0000 'International Tables Vol C Tables 4.2.6.8 and 6.1.1.4'
N N 0.0061 0.0033 'International Tables Vol C Tables 4.2.6.8 and 6.1.1.4'
O O 0.0106 0.0060 'International Tables Vol C Tables 4.2.6.8 and 6.1.1.4'
Cl Cl 0.1484 0.1585 'International Tables Vol C Tables 4.2.6.8 and 6.1.1.4'

loop_
_geom_angle_atom_site_label_1
_geom_angle_atom_site_label_2
_geom_angle_atom_site_label_3
_geom_angle
_geom_angle_site_symmetry_1
_geom_angle_site_symmetry_3
_geom_angle_publ_flag
C16 N10 C14 120.7(3) . . ?
C16 N10 C7 112.9(3) . . ?
C14 N10 C7 125.5(3) . . ?
C19 N9 C15 121.8(3) . . ?
C19 N9 C9 113.3(3) . . ?
C15 N9 C9 124.9(3) . . ?
C18 N8 C13 122.1(3) . . ?
C18 N8 C10 112.3(3) . . ?
C13 N8 C10 125.5(3) . . ?
C19 N7 C14 121.6(3) . . ?
C19 N7 C12 113.0(3) . . ?
C14 N7 C12 125.2(3) . . ?
C16 N6 C17 121.8(3) . . ?
C16 N6 C7 112.9(3) . 2 ?
C17 N6 C7 125.3(3) . 2 ?
C20 N5 C13 119.9(3) . . ?
C20 N5 C9 112.7(3) . 2 ?
C13 N5 C9 126.4(3) . 2 ?
C18 N4 C8 121.6(3) . . ?
C18 N4 C5 112.7(4) . . ?
C8 N4 C5 125.6(3) . . ?
C20 N3 C17 121.1(3) . . ?
C20 N3 C12 112.6(3) . 2 ?
C17 N3 C12 125.9(3) . 2 ?
C11 N2 C8 121.1(3) . . ?
C11 N2 C5 112.1(4) . 2 ?
C8 N2 C5 126.5(4) . 2 ?
C11 N1 C15 120.9(3) . . ?
C11 N1 C10 112.3(4) . 2 ?
C15 N1 C10 126.0(4) . 2 ?
O4 C20 N5 125.7(4) . . ?
O4 C20 N3 125.1(4) . . ?
N5 C20 N3 109.2(3) . . ?
O5 C19 N9 125.8(3) . . ?
O5 C19 N7 125.2(3) . . ?
N9 C19 N7 108.9(3) . . ?
O2 C18 N8 125.6(4) . . ?
O2 C18 N4 125.3(4) . . ?
N8 C18 N4 109.1(3) . . ?
C25 C26 C24 121.2(3) . . ?
C25 C26 N12 121.1(3) . . ?
C24 C26 N12 117.7(3) . . ?
N3 C17 N6 114.4(3) . . ?
O3 C16 N10 125.1(3) . . ?
O3 C16 N6 125.8(3) . . ?
N10 C16 N6 109.1(3) . . ?
N1 C15 N9 114.6(3) . . ?
N7 C14 N10 113.6(3) . . ?
N8 C13 N5 114.0(3) . . ?
N7 C12 N3 112.2(3) . 2 ?
N7 C12 C6 110.9(3) . . ?
N3 C12 C6 111.8(3) 2 . ?
N7 C12 C9 102.5(3) . . ?
N3 C12 C9 102.8(3) 2 . ?
C6 C12 C9 116.2(4) . . ?
O1 C11 N1 125.7(4) . . ?
O1 C11 N2 124.6(4) . . ?
N1 C11 N2 109.6(3) . . ?
N8 C10 N1 112.5(3) . 2 ?
N8 C10 C2 110.9(3) . . ?
N1 C10 C2 111.4(3) 2 . ?
N8 C10 C5 103.2(3) . . ?
N1 C10 C5 103.0(3) 2 . ?
C2 C10 C5 115.4(4) . . ?
N5 C9 N9 112.2(3) 2 . ?
N5 C9 C4 112.0(3) 2 . ?
N9 C9 C4 111.3(3) . . ?
N5 C9 C12 102.4(3) 2 . ?
N9 C9 C12 102.2(3) . . ?
C4 C9 C12 116.1(4) . . ?
N2 C8 N4 114.5(3) . . ?
N6 C7 N10 112.2(3) 2 . ?
N6 C7 C3 112.0(3) 2 . ?
N10 C7 C3 111.4(3) . . ?
N6 C7 C7 102.5(3) 2 2 ?
N10 C7 C7 102.3(3) . 2 ?
C3 C7 C7 115.9(3) . 2 ?
C26 C25 C21 119.4(4) . . ?
C26 C25 N11 122.9(3) . . ?
C21 C25 N11 117.6(4) . . ?
C23 C24 C26 119.2(4) . . ?
N4 C5 N2 112.5(3) . 2 ?
N4 C5 C1 110.9(4) . . ?
N2 C5 C1 111.2(3) 2 . ?
N4 C5 C10 102.5(3) . . ?
N2 C5 C10 102.8(3) 2 . ?
C1 C5 C10 116.5(4) . . ?
C22 C23 C24 119.5(4) . . ?
C23 C22 C21 121.6(4) . . ?
C22 C21 C25 119.1(5) . . ?

loop_
_geom_bond_atom_site_label_1
_geom_bond_atom_site_label_2
_geom_bond_distance
_geom_bond_site_symmetry_2
_geom_bond_publ_flag
O5 C19 1.221(4) . ?
O4 C20 1.228(4) . ?
O3 C16 1.221(4) . ?
O2 C18 1.226(4) . ?
O1 C11 1.225(4) . ?
N12 C26 1.472(4) . ?
N11 C25 1.453(5) . ?
N10 C16 1.352(5) . ?
N10 C14 1.454(5) . ?
N10 C7 1.463(4) . ?
N9 C19 1.356(5) . ?
N9 C15 1.448(6) . ?
N9 C9 1.464(5) . ?
N8 C18 1.355(5) . ?
N8 C13 1.428(6) . ?
N8 C10 1.462(5) . ?
N7 C19 1.373(5) . ?
N7 C14 1.437(5) . ?
N7 C12 1.456(4) . ?
N6 C16 1.364(5) . ?
N6 C17 1.441(5) . ?
N6 C7 1.456(5) 2 ?
N5 C20 1.364(5) . ?
N5 C13 1.459(6) . ?
N5 C9 1.463(5) 2 ?
N4 C18 1.368(5) . ?
N4 C8 1.447(6) . ?
N4 C5 1.457(5) . ?
N3 C20 1.374(5) . ?
N3 C17 1.435(6) . ?
N3 C12 1.456(4) 2 ?
N2 C11 1.371(6) . ?
N2 C8 1.435(6) . ?
N2 C5 1.467(5) 2 ?
N1 C11 1.351(6) . ?
N1 C15 1.437(6) . ?
N1 C10 1.472(4) 2 ?
C26 C25 1.371(5) . ?
C26 C24 1.387(5) . ?
C12 N3 1.456(4) 2 ?
C12 C6 1.517(6) . ?
C12 C9 1.595(6) . ?
C10 N1 1.472(4) 2 ?
C10 C2 1.524(5) . ?
C10 C5 1.569(7) . ?
C9 N5 1.463(5) 2 ?
C9 C4 1.523(5) . ?
C7 N6 1.456(5) 2 ?
C7 C3 1.524(5) . ?
C7 C7 1.584(8) 2 ?
C25 C21 1.389(6) . ?
C24 C23 1.381(6) . ?
C5 N2 1.467(5) 2 ?
C5 C1 1.527(6) . ?
C23 C22 1.369(8) . ?
C22 C21 1.378(8) . ?

loop_
_platon_squeeze_void_nr
_platon_squeeze_void_average_x
_platon_squeeze_void_average_y
_platon_squeeze_void_average_z
_platon_squeeze_void_volume
_platon_squeeze_void_count_electrons
_platon_squeeze_void_content
1 0.500 0.000 0.008 897 208 ' '
2 0.000 0.500 -0.140 897 208 ' '
3 1.000 0.180 0.250 48 19 ' '
4 0.500 0.680 0.250 48 19 ' '
5 0.500 0.320 0.750 47 19 ' '
6 1.000 0.820 0.750 47 19 ' '
